data_9012617
loop_
_publ_author_name
'Rastsvetaeva, R. K.'
'Rekhlova, O. Y.'
'Khomyakov, A. P.'

_publ_section_title
;
 Crystal structure of a new natural Na,K,Fe silicate
;
_journal_name_full 'Crystallography Reports'
_journal_page_first 500
_journal_page_last 503
_journal_volume 36
_journal_year 1991
_chemical_compound_source 'Khibiny massif, Kola peninsula, Russia'
_chemical_formula_sum 'Fe0.9 H12 K3 Mn0.7 Na4 O28 Si8 Ti0.4'
_chemical_name_mineral Ershovite
_space_group_IT_number 2
_symmetry_space_group_name_Hall '-P 1'
_symmetry_space_group_name_H-M 'P -1'
_cell_angle_alpha 103.491
_cell_angle_beta 96.960
_cell_angle_gamma 91.945
_cell_length_a 10.244
_cell_length_b 11.924
_cell_length_c 5.276
_cell_formula_units_Z 1
_cell_volume 620.766
_database_code_amcsd 0012339
_exptl_crystal_density_diffrn 2.680
_cod_original_formula_sum 'K3 Na4 (Fe.9 Mn.7 Ti.4) Si8 O28 H12'
_cod_database_code 9012617

loop_
_space_group_symop_operation_xyz
x,y,z
-x,-y,-z

loop_
_atom_site_label
_atom_site_fract_x
_atom_site_fract_y
_atom_site_fract_z
_atom_site_occupancy
_atom_site_U_iso_or_equiv
K1 0.55050 0.13660 0.82680 1.00000 0.02419
K2 0.50000 0.50000 0.50000 1.00000 0.03850
Na1 0.97050 0.86480 0.46960 1.00000 0.02356
Na2 0.99550 0.73430 0.88310 1.00000 0.02913
Fe2+M 0.00350 0.42520 0.70390 0.45000 0.01874
MnM 0.00350 0.42520 0.70390 0.35000 0.01874
TiM 0.00350 0.42520 0.70390 0.20000 0.01874
Si1 0.73480 0.27830 0.42240 1.00000 0.01469
Si2 0.71630 0.67260 0.13250 1.00000 0.01469
Si3 0.73430 0.41440 0.98860 1.00000 0.01418
Si4 0.68350 0.80860 0.69820 1.00000 0.01545
O1 0.67450 0.35280 0.68550 1.00000 0.01900
O2 0.89130 0.28680 0.47230 1.00000 0.01900
O3 0.64890 0.72300 0.88970 1.00000 0.02153
O4 0.87150 0.68980 0.17590 1.00000 0.02026
O5 0.89100 0.43200 0.01920 1.00000 0.01900
O6 0.82930 0.86360 0.77160 1.00000 0.02280
O7 0.66370 0.53600 0.05630 1.00000 0.02026
O8 0.64980 0.73080 0.39280 1.00000 0.02026
O9 0.68120 0.33860 0.17950 1.00000 0.01773
O10 0.67070 0.14910 0.35950 1.00000 0.02153
O11 0.57400 0.90530 0.72900 1.00000 0.02153
O12 0.89240 0.54860 0.57810 1.00000 0.02660
O13 0.86240 0.99230 0.26070 1.00000 0.03420
O14 0.85180 0.11330 0.81540 1.00000 0.03546
H1 0.86000 0.94000 0.14000 1.00000 0.01520
H2 0.50000 0.87000 0.68000 1.00000 0.03673
H3 0.81000 0.04000 0.26000 1.00000 0.03293
H4 0.85000 0.03000 0.80000 1.00000 0.04306
H5 0.81000 0.12000 0.66000 1.00000 0.02786
H6 0.83000 0.55000 0.52000 1.00000 0.05446

loop_
_cod_related_entry_id
_cod_related_entry_database
_cod_related_entry_code
1 AMCSD 0012339
